data_1511118
loop_
_publ_author_name
'Brovkin, A.A.'
'Kuz'min, E.A.'
'Pyatkin, S.L.'
'Nikishova, L.V.'

_publ_section_title
;
 Crystal structure of beta-Mg2 B O3 F
;
_journal_name_full 'Zhurnal Strukturnoi Khimii (Issue-No. from 1981)'
_journal_page_first 183
_journal_page_last 184
_journal_volume 12
_journal_year 1971
_chemical_formula_sum 'B F Mg2 O3'
_chemical_name_systematic 'Mg2 (B O3) F'
_space_group_IT_number 62
_symmetry_space_group_name_Hall '-P 2c 2n'
_symmetry_space_group_name_H-M 'P n a m'
_cell_angle_alpha 90
_cell_angle_beta 90
_cell_angle_gamma 90
_cell_formula_units_Z 4
_cell_length_a 9.33
_cell_length_b 9.39
_cell_length_c 3.098
_cell_volume 271.412
_citation_journal_id_ASTM ZSTKAI
_cod_data_source_file boron0-1_213.cif
_cod_data_source_block B1F1Mg2O3
_cod_original_cell_volume 271.4118
_cod_original_sg_symbol_Hall '-P 2ac 2n (-x,z,y)'
_cod_original_formula_sum 'B1 F1 Mg2 O3'
_cod_database_code 1511118

loop_
_symmetry_equiv_pos_as_xyz
x,y,z
-x+1/2,y+1/2,-z
x+1/2,-y+1/2,-z+1/2
-x,-y,z+1/2
-x,-y,-z
x-1/2,-y-1/2,z
-x-1/2,y-1/2,z-1/2
x,y,-z-1/2

loop_
_atom_site_label
_atom_site_type_symbol
_atom_site_fract_x
_atom_site_fract_y
_atom_site_fract_z
_atom_site_occupancy
_atom_site_U_iso_or_equiv
O2 O-2 0.259 0.248 0.75 1 0.0
Mg1 Mg+2 0.1345 0.071 0.75 1 0.0
O3 O-2 0.029 0.358 0.75 1 0.0
F1 F-1 -0.009 0.111 0.25 1 0.0
B1 B+3 0.174 0.37 0.75 1 0.0
O1 O-2 0.239 0.502 0.75 1 0.0
Mg2 Mg+2 0.401 0.181 0.25 1 0.0
